data_2240977
loop_
_publ_author_name
'Richers, Casseday P.'
'Bertke, Jeffery A.'
'Rauchfuss, Thomas B.'

_publ_contact_author
;
Jeffery A. Bertke
School of Chemical Sciences
University of Illinois at Urbana-Champaign
Urbana, Illinois  61801
USA
;
_publ_section_title
;
 Crystal structure of
 di-\m-hydroxido-\k^4^<i>O</i>:<i>O</i>-bis[bis(acetylacetonato-\k^2^<i>O</i>,<i>O</i>')cobalt(III)]
;
_journal_coeditor_code WM5186
_journal_issue 8
_journal_name_full 'Acta Crystallographica Section E'
_journal_page_first 983
_journal_page_last 985
_journal_paper_doi 10.1107/S2056989015013663
_journal_volume 71
_journal_year 2015
_chemical_formula_iupac '[Co2 (C5 H7 O2)4 (O H)2]'
_chemical_formula_moiety 'C20 H30 Co2 O10'
_chemical_formula_sum 'C20 H30 Co2 O10'
_chemical_formula_weight 548.30
_chemical_name_systematic
Di-\m-hydroxido-\k^4^<i>O</i>:<i>O</i>-bis[bis(acetylacetonato-\k^2^<i>O</i>,<i>O</i>')cobalt(III)]
_space_group_crystal_system triclinic
_space_group_IT_number 2
_space_group_name_Hall '-P 1'
_space_group_name_H-M_alt 'P -1'
_symmetry_space_group_name_Hall '-P 1'
_symmetry_space_group_name_H-M 'P -1'
_atom_sites_solution_hydrogens mixed
_audit_creation_method SHELXL-2014/6
_cell_angle_alpha 100.786(8)
_cell_angle_beta 106.708(8)
_cell_angle_gamma 99.492(9)
_cell_formula_units_Z 1
_cell_length_a 7.8610(11)
_cell_length_b 8.2481(11)
_cell_length_c 9.8372(13)
_cell_measurement_reflns_used 3791
_cell_measurement_temperature 173(2)
_cell_measurement_theta_max 25.50
_cell_measurement_theta_min 2.58
_cell_volume 583.67(14)
_computing_cell_refinement
;
SAINT (Bruker, 2013)
;
_computing_data_collection
;
APEX2 (Bruker, 2013)
;
_computing_data_reduction
;
SAINT (Bruker, 2013)
;
_computing_molecular_graphics
;
SHELXTL (Sheldrick, 2008), CrystalMaker (CrystalMaker, 1994)
;
_computing_publication_material
;
<i>XCIF</i> (Bruker, 2013) and publCIF (Westrip, 2010)
;
_computing_structure_refinement
;
SHELXL-2013/4 (Sheldrick, 2015)
;
_computing_structure_solution
;
SHELXS (Sheldrick, 2008)
;
_diffrn_ambient_temperature 173(2)
_diffrn_measured_fraction_theta_full 1.000
_diffrn_measured_fraction_theta_max 0.991
_diffrn_measurement_device 'Bruker Kappa APEXII CCD'
_diffrn_measurement_method 'profile data from \f and \w scans'
_diffrn_radiation_monochromator graphite
_diffrn_radiation_source 'fine-focus sealed tube'
_diffrn_radiation_type MoK\a
_diffrn_radiation_wavelength 0.71073
_diffrn_reflns_av_R_equivalents 0.0834
_diffrn_reflns_limit_h_max 10
_diffrn_reflns_limit_h_min -10
_diffrn_reflns_limit_k_max 10
_diffrn_reflns_limit_k_min -10
_diffrn_reflns_limit_l_max 12
_diffrn_reflns_limit_l_min -12
_diffrn_reflns_number 16164
_diffrn_reflns_theta_full 25.242
_diffrn_reflns_theta_max 27.328
_diffrn_reflns_theta_min 2.231
_exptl_absorpt_coefficient_mu 1.472
_exptl_absorpt_correction_T_max 0.94474
_exptl_absorpt_correction_T_min 0.77613
_exptl_absorpt_correction_type integration
_exptl_absorpt_process_details
;
(<i>SADABS</i>; Bruker, 2012)
;
_exptl_crystal_colour blue
_exptl_crystal_density_diffrn 1.560
_exptl_crystal_density_method 'not measured'
_exptl_crystal_description plate
_exptl_crystal_F_000 284
_exptl_crystal_size_max 0.227
_exptl_crystal_size_mid 0.193
_exptl_crystal_size_min 0.042
_refine_diff_density_max 0.390
_refine_diff_density_min -0.526
_refine_ls_extinction_method none
_refine_ls_goodness_of_fit_ref 1.050
_refine_ls_hydrogen_treatment mixed
_refine_ls_matrix_type full
_refine_ls_number_parameters 152
_refine_ls_number_reflns 2617
_refine_ls_number_restraints 0
_refine_ls_restrained_S_all 1.050
_refine_ls_R_factor_all 0.0442
_refine_ls_R_factor_gt 0.0357
_refine_ls_shift/su_max 0.001
_refine_ls_shift/su_mean 0.000
_refine_ls_structure_factor_coef Fsqd
_refine_ls_weighting_details 'w=1/[\s^2^(Fo^2^)+(0.0366P)^2^+0.1984P] where P=(Fo^2^+2Fc^2^)/3'
_refine_ls_weighting_scheme calc
_refine_ls_wR_factor_gt 0.0873
_refine_ls_wR_factor_ref 0.0929
_reflns_number_gt 2228
_reflns_number_total 2617
_reflns_threshold_expression 'I > 2\s(I)'
_cod_data_source_file wm5186sup1.cif
_cod_data_source_block I
_cod_database_code 2240977
_shelx_space_group_comment
;
The symmetry employed for this shelxl refinement is uniquely defined
by the following loop, which should always be used as a source of
symmetry information in preference to the above space-group names.
They are only intended as comments.
;
_shelx_estimated_absorpt_t_min 0.731
_shelx_estimated_absorpt_t_max 0.941
_shelxl_version_number 2014/6

loop_
_space_group_symop_operation_xyz
'x, y, z'
'-x, -y, -z'

loop_
_atom_site_type_symbol
_atom_site_label
_atom_site_fract_x
_atom_site_fract_y
_atom_site_fract_z
_atom_site_U_iso_or_equiv
_atom_site_adp_type
_atom_site_calc_flag
_atom_site_occupancy
Co Co1 0.08356(4) 0.96491(4) 0.63894(3) 0.01839(12) Uani d 1
O O1 0.0955(2) 1.1492(2) 0.54669(18) 0.0197(4) Uani d 1
H H1 0.182(4) 1.158(4) 0.530(3) 0.030 Uiso d 1
O O2 0.0442(2) 0.7772(2) 0.71880(18) 0.0244(4) Uani d 1
O O3 0.2682(2) 0.9024(2) 0.56955(18) 0.0220(4) Uani d 1
C C1 0.0467(4) 0.5042(3) 0.7559(3) 0.0294(6) Uani d 1
H H1A 0.1238 0.5263 0.8584 0.044 Uiso calc 1
H H1B 0.0576 0.3969 0.7002 0.044 Uiso calc 1
H H1C -0.0808 0.4967 0.7508 0.044 Uiso calc 1
C C2 0.1074(3) 0.6460(3) 0.6920(2) 0.0216(5) Uani d 1
C C3 0.2293(3) 0.6301(3) 0.6154(3) 0.0239(5) Uani d 1
H H3 0.2605 0.5236 0.5962 0.029 Uiso calc 1
C C4 0.3092(3) 0.7594(3) 0.5647(2) 0.0204(5) Uani d 1
C C5 0.4588(3) 0.7360(3) 0.5010(3) 0.0291(6) Uani d 1
H H5A 0.4703 0.8171 0.4411 0.044 Uiso calc 1
H H5B 0.4290 0.6201 0.4398 0.044 Uiso calc 1
H H5C 0.5745 0.7556 0.5805 0.044 Uiso calc 1
O O4 -0.1041(2) 1.0298(2) 0.70365(18) 0.0211(3) Uani d 1
O O5 0.2764(2) 1.0871(2) 0.81009(18) 0.0258(4) Uani d 1
C C6 -0.2501(3) 1.1417(4) 0.8641(3) 0.0302(6) Uani d 1
H H6A -0.2682 1.2526 0.8490 0.045 Uiso calc 1
H H6B -0.2371 1.1397 0.9658 0.045 Uiso calc 1
H H6C -0.3556 1.0527 0.7980 0.045 Uiso calc 1
C C7 -0.0812(3) 1.1114(3) 0.8328(3) 0.0216(5) Uani d 1
C C8 0.0873(3) 1.1769(3) 0.9434(3) 0.0265(5) Uani d 1
H H8 0.0877 1.2323 1.0373 0.032 Uiso calc 1
C C9 0.2534(3) 1.1666(3) 0.9258(3) 0.0245(5) Uani d 1
C C10 0.4268(4) 1.2530(4) 1.0500(3) 0.0383(7) Uani d 1
H H10A 0.4992 1.1698 1.0733 0.057 Uiso calc 1
H H10B 0.3972 1.3033 1.1363 0.057 Uiso calc 1
H H10C 0.4973 1.3424 1.0215 0.057 Uiso calc 1

loop_
_atom_site_aniso_label
_atom_site_aniso_U_11
_atom_site_aniso_U_22
_atom_site_aniso_U_33
_atom_site_aniso_U_12
_atom_site_aniso_U_13
_atom_site_aniso_U_23
Co1 0.01960(18) 0.01881(19) 0.02005(19) 0.00636(13) 0.01007(13) 0.00540(13)
O1 0.0196(8) 0.0184(8) 0.0237(9) 0.0052(7) 0.0118(7) 0.0033(7)
O2 0.0309(9) 0.0253(9) 0.0253(9) 0.0113(7) 0.0164(7) 0.0102(7)
O3 0.0223(8) 0.0223(9) 0.0267(9) 0.0086(7) 0.0130(7) 0.0083(7)
C1 0.0407(15) 0.0259(13) 0.0245(13) 0.0060(11) 0.0144(11) 0.0090(10)
C2 0.0227(12) 0.0217(12) 0.0162(11) 0.0041(9) 0.0015(9) 0.0035(9)
C3 0.0276(12) 0.0198(12) 0.0253(13) 0.0091(10) 0.0091(10) 0.0041(10)
C4 0.0199(11) 0.0214(12) 0.0166(11) 0.0057(9) 0.0023(9) 0.0018(9)
C5 0.0292(13) 0.0297(14) 0.0366(15) 0.0149(11) 0.0175(11) 0.0099(11)
O4 0.0210(8) 0.0233(9) 0.0218(8) 0.0066(7) 0.0114(7) 0.0042(7)
O5 0.0216(9) 0.0323(10) 0.0231(9) 0.0069(7) 0.0088(7) 0.0033(7)
C6 0.0301(13) 0.0399(15) 0.0278(14) 0.0147(12) 0.0167(11) 0.0085(12)
C7 0.0292(12) 0.0188(12) 0.0231(12) 0.0075(10) 0.0155(10) 0.0080(9)
C8 0.0317(13) 0.0303(14) 0.0196(12) 0.0094(11) 0.0120(10) 0.0034(10)
C9 0.0282(13) 0.0260(13) 0.0214(12) 0.0074(10) 0.0098(10) 0.0074(10)
C10 0.0313(14) 0.0479(18) 0.0277(15) 0.0049(13) 0.0074(12) -0.0021(13)

loop_
_atom_type_symbol
_atom_type_description
_atom_type_scat_dispersion_real
_atom_type_scat_dispersion_imag
_atom_type_scat_source
C C 0.0033 0.0016 'International Tables Vol C Tables 4.2.6.8 and 6.1.1.4'
H H 0.0000 0.0000 'International Tables Vol C Tables 4.2.6.8 and 6.1.1.4'
O O 0.0106 0.0060 'International Tables Vol C Tables 4.2.6.8 and 6.1.1.4'
Co Co 0.3494 0.9721 'International Tables Vol C Tables 4.2.6.8 and 6.1.1.4'

loop_
_exptl_crystal_face_index_h
_exptl_crystal_face_index_k
_exptl_crystal_face_index_l
_exptl_crystal_face_perp_dist
0.00 -1.00 2.00 0.0910
0.00 1.00 -2.00 0.0930
2.00 1.00 -1.00 0.0670
-2.00 -1.00 1.00 0.0690
0.00 -1.00 0.00 0.0200
0.00 1.00 0.00 0.0210
3.00 -1.00 0.00 0.0670

loop_
_geom_angle_atom_site_label_1
_geom_angle_atom_site_label_2
_geom_angle_atom_site_label_3
_geom_angle_site_symmetry_1
_geom_angle_site_symmetry_3
_geom_angle
O3 Co1 O4 . . 178.37(6)
O3 Co1 O5 . . 85.06(7)
O4 Co1 O5 . . 95.92(7)
O3 Co1 O2 . . 95.73(7)
O4 Co1 O2 . . 85.55(7)
O5 Co1 O2 . . 91.96(7)
O3 Co1 O1 . 2_576 90.26(7)
O4 Co1 O1 . 2_576 88.67(7)
O5 Co1 O1 . 2_576 173.53(7)
O2 Co1 O1 . 2_576 92.95(7)
O3 Co1 O1 . . 88.10(7)
O4 Co1 O1 . . 90.54(7)
O5 Co1 O1 . . 93.29(7)
O2 Co1 O1 . . 173.75(7)
O1 Co1 O1 2_576 . 82.07(7)
O3 Co1 Co1 . 2_576 88.91(5)
O4 Co1 Co1 . 2_576 89.47(5)
O5 Co1 Co1 . 2_576 134.10(5)
O2 Co1 Co1 . 2_576 133.93(6)
O1 Co1 Co1 2_576 2_576 41.09(5)
O1 Co1 Co1 . 2_576 40.98(5)
Co1 O1 Co1 2_576 . 97.93(7)
Co1 O1 H1 2_576 . 103(2)
Co1 O1 H1 . . 106(2)
C2 O2 Co1 . . 123.65(15)
C4 O3 Co1 . . 124.41(15)
C2 C1 H1A . . 109.5
C2 C1 H1B . . 109.5
H1A C1 H1B . . 109.5
C2 C1 H1C . . 109.5
H1A C1 H1C . . 109.5
H1B C1 H1C . . 109.5
O2 C2 C3 . . 125.1(2)
O2 C2 C1 . . 115.2(2)
C3 C2 C1 . . 119.6(2)
C2 C3 C4 . . 124.5(2)
C2 C3 H3 . . 117.8
C4 C3 H3 . . 117.8
O3 C4 C3 . . 125.0(2)
O3 C4 C5 . . 115.1(2)
C3 C4 C5 . . 120.0(2)
C4 C5 H5A . . 109.5
C4 C5 H5B . . 109.5
H5A C5 H5B . . 109.5
C4 C5 H5C . . 109.5
H5A C5 H5C . . 109.5
H5B C5 H5C . . 109.5
C7 O4 Co1 . . 124.45(16)
C9 O5 Co1 . . 123.82(16)
C7 C6 H6A . . 109.5
C7 C6 H6B . . 109.5
H6A C6 H6B . . 109.5
C7 C6 H6C . . 109.5
H6A C6 H6C . . 109.5
H6B C6 H6C . . 109.5
O4 C7 C8 . . 125.1(2)
O4 C7 C6 . . 116.0(2)
C8 C7 C6 . . 118.9(2)
C9 C8 C7 . . 124.4(2)
C9 C8 H8 . . 117.8
C7 C8 H8 . . 117.8
O5 C9 C8 . . 125.7(2)
O5 C9 C10 . . 114.7(2)
C8 C9 C10 . . 119.6(2)
C9 C10 H10A . . 109.5
C9 C10 H10B . . 109.5
H10A C10 H10B . . 109.5
C9 C10 H10C . . 109.5
H10A C10 H10C . . 109.5
H10B C10 H10C . . 109.5

loop_
_geom_bond_atom_site_label_1
_geom_bond_atom_site_label_2
_geom_bond_site_symmetry_2
_geom_bond_distance
Co1 O3 . 1.8770(16)
Co1 O4 . 1.8814(16)
Co1 O5 . 1.8820(17)
Co1 O2 . 1.8830(16)
Co1 O1 2_576 1.9087(17)
Co1 O1 . 1.9131(16)
Co1 Co1 2_576 2.8829(7)
O1 Co1 2_576 1.9087(17)
O1 H1 . 0.74(3)
O2 C2 . 1.278(3)
O3 C4 . 1.269(3)
C1 C2 . 1.502(3)
C1 H1A . 0.9800
C1 H1B . 0.9800
C1 H1C . 0.9800
C2 C3 . 1.387(3)
C3 C4 . 1.393(3)
C3 H3 . 0.9500
C4 C5 . 1.506(3)
C5 H5A . 0.9800
C5 H5B . 0.9800
C5 H5C . 0.9800
O4 C7 . 1.268(3)
O5 C9 . 1.279(3)
C6 C7 . 1.495(3)
C6 H6A . 0.9800
C6 H6B . 0.9800
C6 H6C . 0.9800
C7 C8 . 1.395(3)
C8 C9 . 1.380(3)
C8 H8 . 0.9500
C9 C10 . 1.502(3)
C10 H10A . 0.9800
C10 H10B . 0.9800
C10 H10C . 0.9800

loop_
_geom_hbond_atom_site_label_D
_geom_hbond_atom_site_label_H
_geom_hbond_atom_site_label_A
_geom_hbond_site_symmetry_A
_geom_hbond_distance_DH
_geom_hbond_distance_HA
_geom_hbond_distance_DA
_geom_hbond_angle_DHA
C1 H1B O1 1_545 0.98 2.42 3.395(3) 174.0

_cod_database_fobs_code 2240977
